data_4324470
loop_
_publ_author_name
'Ian J. Casely'
'Joseph W. Ziller'
'Bruce J. Mincher'
'William J. Evans'

_publ_section_title
;
 Bismuth Coordination Chemistry with Allyl, Alkoxide, Aryloxide, and
 Tetraphenylborate Ligands and the {[2,6-(Me2NCH2)2C6H3]2Bi}+ Cation
;
_journal_name_full 'Inorganic Chemistry'
_journal_page_first 1513
_journal_page_last 1520
_journal_paper_doi 10.1021/ic102119y
_journal_volume 50
_journal_year 2011
_chemical_formula_sum 'C28 H47 Bi N4 O'
_chemical_formula_weight 664.68
_chemical_name_systematic
; 
 ? 
;
_space_group_IT_number 14
_symmetry_cell_setting monoclinic
_symmetry_space_group_name_Hall '-P 2yn'
_symmetry_space_group_name_H-M 'P 1 21/n 1'
_atom_sites_solution_hydrogens difmap
_atom_sites_solution_primary direct
_atom_sites_solution_secondary difmap
_audit_creation_method SHELXTL
_cell_angle_alpha 90.00
_cell_angle_beta 94.5780(7)
_cell_angle_gamma 90.00
_cell_formula_units_Z 4
_cell_length_a 16.5591(9)
_cell_length_b 10.7987(6)
_cell_length_c 16.9911(9)
_cell_measurement_reflns_used 9799
_cell_measurement_temperature 93(2)
_cell_measurement_theta_max 28.28
_cell_measurement_theta_min 2.47
_cell_volume 3028.6(3)
_computing_cell_refinement 'Bruker SAINT'
_computing_data_collection 'Bruker APEX2'
_computing_data_reduction 'Bruker SAINT'
_computing_molecular_graphics 'Bruker SHELXTL'
_computing_publication_material 'Bruker SHELXTL'
_computing_structure_refinement 'SHELXL-97 (Sheldrick, 2008)'
_computing_structure_solution 'SHELXS-97 (Sheldrick, 2008)'
_diffrn_ambient_temperature 93(2)
_diffrn_measured_fraction_theta_full 0.981
_diffrn_measured_fraction_theta_max 0.981
_diffrn_measurement_device_type 'Bruker APEX-II CCD'
_diffrn_measurement_method '\f and \w scans'
_diffrn_radiation_monochromator graphite
_diffrn_radiation_source 'fine-focus sealed tube'
_diffrn_radiation_type MoK\a
_diffrn_radiation_wavelength 0.71073
_diffrn_reflns_av_R_equivalents 0.0195
_diffrn_reflns_av_sigmaI/netI 0.0160
_diffrn_reflns_limit_h_max 21
_diffrn_reflns_limit_h_min -22
_diffrn_reflns_limit_k_max 14
_diffrn_reflns_limit_k_min -14
_diffrn_reflns_limit_l_max 21
_diffrn_reflns_limit_l_min -22
_diffrn_reflns_number 35138
_diffrn_reflns_theta_full 28.29
_diffrn_reflns_theta_max 28.29
_diffrn_reflns_theta_min 2.24
_exptl_absorpt_coefficient_mu 5.846
_exptl_absorpt_correction_T_max 0.3491
_exptl_absorpt_correction_T_min 0.2072
_exptl_absorpt_correction_type numerical
_exptl_absorpt_process_details 'Bruker SADABS'
_exptl_crystal_colour colourless
_exptl_crystal_density_diffrn 1.458
_exptl_crystal_density_meas ?
_exptl_crystal_description polyhedron
_exptl_crystal_F_000 1336
_exptl_crystal_size_max 0.39
_exptl_crystal_size_mid 0.26
_exptl_crystal_size_min 0.23
_refine_diff_density_max 0.632
_refine_diff_density_min -0.386
_refine_diff_density_rms 0.060
_refine_ls_extinction_method none
_refine_ls_goodness_of_fit_ref 1.020
_refine_ls_hydrogen_treatment refall
_refine_ls_matrix_type full
_refine_ls_number_parameters 495
_refine_ls_number_reflns 7389
_refine_ls_number_restraints 0
_refine_ls_restrained_S_all 1.020
_refine_ls_R_factor_all 0.0180
_refine_ls_R_factor_gt 0.0150
_refine_ls_shift/su_max 0.001
_refine_ls_shift/su_mean 0.000
_refine_ls_structure_factor_coef Fsqd
_refine_ls_weighting_details 'calc w=1/[\s^2^(Fo^2^)+(0.0180P)^2^+1.0176P] where P=(Fo^2^+2Fc^2^)/3'
_refine_ls_weighting_scheme calc
_refine_ls_wR_factor_gt 0.0344
_refine_ls_wR_factor_ref 0.0354
_reflns_number_gt 6750
_reflns_number_total 7389
_reflns_threshold_expression >2sigma(I)
_cod_data_source_file ic102119y_si_002_2.cif
_cod_data_source_block ijc5
_cod_depositor_comments
;
The following automatic conversions were performed:

'_exptl_crystal_density_meas' value 'none' was changed to '?' - the
value is perceived as not measured.

Automatic conversion script
Id: cif_fix_values 3008 2015-01-20 13:52:24Z robertas 
;
_cod_database_code 4324470

loop_
_symmetry_equiv_pos_as_xyz
'x, y, z'
'-x+1/2, y+1/2, -z+1/2'
'-x, -y, -z'
'x-1/2, -y-1/2, z-1/2'

loop_
_atom_site_label
_atom_site_type_symbol
_atom_site_fract_x
_atom_site_fract_y
_atom_site_fract_z
_atom_site_U_iso_or_equiv
_atom_site_adp_type
_atom_site_occupancy
_atom_site_symmetry_multiplicity
_atom_site_calc_flag
Bi1 Bi 0.241023(4) 0.263105(5) 0.047767(3) 0.02167(2) Uani 1 1 d
O1 O 0.22715(7) 0.06682(11) 0.06347(7) 0.0288(3) Uani 1 1 d
N1 N 0.23014(10) 0.49605(14) -0.03923(10) 0.0330(3) Uani 1 1 d
N2 N 0.08435(10) 0.21383(15) 0.12711(9) 0.0315(3) Uani 1 1 d
N3 N 0.22911(10) 0.00416(15) -0.19789(9) 0.0336(4) Uani 1 1 d
N4 N 0.43524(10) 0.29322(16) 0.11018(9) 0.0325(3) Uani 1 1 d
C1 C 0.12432(11) 0.27844(16) -0.03277(10) 0.0250(3) Uani 1 1 d
C2 C 0.11989(11) 0.36139(17) -0.09613(10) 0.0284(4) Uani 1 1 d
C3 C 0.04813(13) 0.3725(2) -0.14483(12) 0.0375(5) Uani 1 1 d
C4 C -0.01913(13) 0.3037(2) -0.13052(13) 0.0416(5) Uani 1 1 d
C5 C -0.01658(13) 0.22598(19) -0.06550(13) 0.0370(5) Uani 1 1 d
C6 C 0.05389(11) 0.21386(17) -0.01566(11) 0.0284(4) Uani 1 1 d
C7 C 0.19039(13) 0.44301(19) -0.11194(12) 0.0346(4) Uani 1 1 d
C8 C 0.17369(15) 0.5748(2) 0.00094(16) 0.0445(5) Uani 1 1 d
C9 C 0.29961(16) 0.5707(2) -0.05909(18) 0.0492(6) Uani 1 1 d
C10 C 0.05209(12) 0.14036(18) 0.05937(12) 0.0325(4) Uani 1 1 d
C11 C 0.03462(15) 0.3231(2) 0.13848(13) 0.0403(5) Uani 1 1 d
C12 C 0.09096(16) 0.1394(3) 0.19867(15) 0.0462(5) Uani 1 1 d
C13 C 0.32878(11) 0.23120(15) -0.04967(10) 0.0249(3) Uani 1 1 d
C14 C 0.31323(11) 0.15876(16) -0.11761(10) 0.0270(4) Uani 1 1 d
C15 C 0.37328(12) 0.1446(2) -0.16994(11) 0.0352(4) Uani 1 1 d
C16 C 0.44827(13) 0.1992(2) -0.15564(12) 0.0408(5) Uani 1 1 d
C17 C 0.46441(13) 0.27055(19) -0.08879(13) 0.0351(4) Uani 1 1 d
C18 C 0.40562(11) 0.28729(17) -0.03544(11) 0.0274(4) Uani 1 1 d
C19 C 0.23078(12) 0.10035(19) -0.13679(12) 0.0311(4) Uani 1 1 d
C20 C 0.14577(16) -0.0168(3) -0.22919(17) 0.0537(6) Uani 1 1 d
C21 C 0.2645(2) -0.1102(2) -0.16667(18) 0.0582(7) Uani 1 1 d
C22 C 0.42651(12) 0.36497(18) 0.03740(11) 0.0303(4) Uani 1 1 d
C23 C 0.50858(15) 0.2178(3) 0.11437(16) 0.0475(6) Uani 1 1 d
C24 C 0.43627(18) 0.3772(3) 0.17760(14) 0.0503(6) Uani 1 1 d
C25 C 0.28528(12) -0.00902(17) 0.10710(12) 0.0352(4) Uani 1 1 d
C26 C 0.31644(17) 0.0512(2) 0.18490(14) 0.0466(6) Uani 1 1 d
C27 C 0.35618(15) -0.0371(3) 0.05789(17) 0.0512(6) Uani 1 1 d
C28 C 0.24099(17) -0.1292(2) 0.1233(2) 0.0539(7) Uani 1 1 d
H3A H 0.0482(12) 0.427(2) -0.1872(12) 0.038(6) Uiso 1 1 d
H4A H -0.0694(15) 0.311(2) -0.1624(14) 0.052(7) Uiso 1 1 d
H5A H -0.0649(13) 0.178(2) -0.0527(12) 0.041(6) Uiso 1 1 d
H7A H 0.2309(13) 0.395(2) -0.1357(12) 0.036(6) Uiso 1 1 d
H7B H 0.1718(12) 0.5073(19) -0.1475(12) 0.035(5) Uiso 1 1 d
H8A H 0.1254(14) 0.529(2) 0.0128(13) 0.047(6) Uiso 1 1 d
H8B H 0.1521(14) 0.647(2) -0.0329(14) 0.050(6) Uiso 1 1 d
H8C H 0.2010(15) 0.604(2) 0.0515(15) 0.054(7) Uiso 1 1 d
H9A H 0.3399(14) 0.513(2) -0.0828(14) 0.051(7) Uiso 1 1 d
H9B H 0.3253(15) 0.606(2) -0.0140(15) 0.049(7) Uiso 1 1 d
H9C H 0.2838(16) 0.636(3) -0.0926(16) 0.067(8) Uiso 1 1 d
H10A H -0.0027(13) 0.1148(19) 0.0662(12) 0.035(6) Uiso 1 1 d
H10B H 0.0840(12) 0.0662(19) 0.0575(11) 0.030(5) Uiso 1 1 d
H11A H 0.0315(13) 0.373(2) 0.0931(13) 0.036(6) Uiso 1 1 d
H11B H 0.0581(14) 0.370(2) 0.1808(14) 0.041(6) Uiso 1 1 d
H11C H -0.0208(15) 0.300(2) 0.1480(14) 0.045(6) Uiso 1 1 d
H12A H 0.1194(16) 0.190(3) 0.2409(16) 0.060(8) Uiso 1 1 d
H12B H 0.1236(14) 0.068(2) 0.1899(13) 0.043(6) Uiso 1 1 d
H12C H 0.0373(18) 0.109(3) 0.2141(15) 0.071(8) Uiso 1 1 d
H15A H 0.3623(13) 0.103(2) -0.2148(14) 0.043(6) Uiso 1 1 d
H16A H 0.4874(14) 0.189(2) -0.1899(14) 0.051(7) Uiso 1 1 d
H17A H 0.5146(13) 0.311(2) -0.0798(12) 0.037(6) Uiso 1 1 d
H19A H 0.2111(12) 0.0674(18) -0.0905(12) 0.028(5) Uiso 1 1 d
H19B H 0.1913(11) 0.1643(18) -0.1555(11) 0.026(5) Uiso 1 1 d
H20A H 0.1443(15) -0.086(3) -0.2680(16) 0.063(8) Uiso 1 1 d
H20B H 0.1251(17) 0.059(3) -0.2539(17) 0.076(10) Uiso 1 1 d
H20C H 0.1113(17) -0.041(3) -0.1881(17) 0.069(9) Uiso 1 1 d
H21A H 0.3258(17) -0.098(3) -0.1450(16) 0.069(9) Uiso 1 1 d
H21B H 0.2633(16) -0.171(3) -0.2064(16) 0.066(8) Uiso 1 1 d
H21C H 0.2339(18) -0.140(3) -0.1276(18) 0.076(10) Uiso 1 1 d
H22A H 0.4751(13) 0.418(2) 0.0300(12) 0.044(6) Uiso 1 1 d
H22B H 0.3845(13) 0.428(2) 0.0447(12) 0.031(5) Uiso 1 1 d
H23A H 0.5076(12) 0.1630(19) 0.0701(12) 0.030(5) Uiso 1 1 d
H23B H 0.5121(15) 0.166(3) 0.1623(16) 0.060(7) Uiso 1 1 d
H23C H 0.5580(18) 0.269(2) 0.1159(17) 0.059(8) Uiso 1 1 d
H24A H 0.3847(16) 0.424(2) 0.1787(14) 0.053(7) Uiso 1 1 d
H24B H 0.4792(15) 0.443(2) 0.1765(13) 0.050(7) Uiso 1 1 d
H24C H 0.4436(18) 0.332(3) 0.2243(18) 0.080(9) Uiso 1 1 d
H26A H 0.2740(16) 0.075(3) 0.2160(16) 0.063(8) Uiso 1 1 d
H26B H 0.3471(15) 0.130(2) 0.1764(14) 0.057(7) Uiso 1 1 d
H26C H 0.3493(14) -0.002(2) 0.2141(14) 0.055(7) Uiso 1 1 d
H27A H 0.3374(17) -0.078(3) 0.0071(18) 0.070(9) Uiso 1 1 d
H27B H 0.3916(16) -0.090(3) 0.0844(15) 0.064(8) Uiso 1 1 d
H27C H 0.3848(16) 0.039(3) 0.0477(16) 0.064(8) Uiso 1 1 d
H28A H 0.1957(18) -0.112(3) 0.1555(17) 0.075(10) Uiso 1 1 d
H28B H 0.2760(17) -0.188(3) 0.1524(17) 0.071(8) Uiso 1 1 d
H28C H 0.2227(16) -0.168(3) 0.0750(16) 0.059(8) Uiso 1 1 d

loop_
_atom_site_aniso_label
_atom_site_aniso_U_11
_atom_site_aniso_U_22
_atom_site_aniso_U_33
_atom_site_aniso_U_23
_atom_site_aniso_U_13
_atom_site_aniso_U_12
Bi1 0.02393(4) 0.02157(4) 0.01948(4) -0.00054(2) 0.00154(2) 0.00088(2)
O1 0.0275(7) 0.0235(6) 0.0343(7) 0.0041(5) -0.0040(5) 0.0013(5)
N1 0.0353(9) 0.0249(8) 0.0393(9) 0.0052(6) 0.0055(7) 0.0012(6)
N2 0.0308(8) 0.0342(8) 0.0300(8) 0.0043(7) 0.0061(6) -0.0007(7)
N3 0.0358(9) 0.0347(9) 0.0295(8) -0.0094(7) -0.0020(7) 0.0039(7)
N4 0.0317(9) 0.0370(9) 0.0280(8) 0.0025(7) -0.0028(6) -0.0044(7)
C1 0.0254(9) 0.0256(8) 0.0241(8) -0.0042(7) 0.0027(7) 0.0059(6)
C2 0.0330(10) 0.0295(9) 0.0227(8) -0.0021(7) 0.0029(7) 0.0094(7)
C3 0.0452(12) 0.0411(11) 0.0251(10) -0.0022(8) -0.0037(8) 0.0171(9)
C4 0.0361(11) 0.0482(12) 0.0380(11) -0.0123(9) -0.0119(9) 0.0141(9)
C5 0.0288(10) 0.0384(11) 0.0432(12) -0.0141(9) -0.0012(9) 0.0016(8)
C6 0.0264(9) 0.0259(8) 0.0330(10) -0.0082(7) 0.0024(7) 0.0028(7)
C7 0.0433(12) 0.0330(10) 0.0285(10) 0.0107(8) 0.0084(8) 0.0090(8)
C8 0.0487(14) 0.0277(10) 0.0576(15) -0.0056(10) 0.0069(11) 0.0044(9)
C9 0.0455(14) 0.0350(12) 0.0672(17) 0.0208(12) 0.0044(12) -0.0034(10)
C10 0.0273(10) 0.0289(10) 0.0417(11) 0.0001(8) 0.0062(8) -0.0034(7)
C11 0.0482(14) 0.0436(12) 0.0299(11) -0.0019(9) 0.0082(9) 0.0082(10)
C12 0.0435(13) 0.0550(14) 0.0409(13) 0.0167(11) 0.0087(10) 0.0020(11)
C13 0.0244(9) 0.0261(8) 0.0241(8) 0.0016(6) 0.0022(7) 0.0045(6)
C14 0.0264(9) 0.0303(9) 0.0241(8) 0.0001(7) -0.0002(7) 0.0061(7)
C15 0.0341(11) 0.0481(12) 0.0235(9) -0.0044(8) 0.0022(8) 0.0088(9)
C16 0.0327(11) 0.0614(14) 0.0295(10) 0.0022(10) 0.0110(8) 0.0075(10)
C17 0.0267(10) 0.0448(11) 0.0340(11) 0.0072(8) 0.0036(8) -0.0006(8)
C18 0.0265(9) 0.0290(9) 0.0266(9) 0.0043(7) 0.0015(7) 0.0019(7)
C19 0.0293(10) 0.0360(10) 0.0277(10) -0.0082(8) 0.0010(8) 0.0050(8)
C20 0.0439(14) 0.0659(17) 0.0503(15) -0.0250(13) -0.0028(12) -0.0107(12)
C21 0.084(2) 0.0367(13) 0.0533(16) -0.0082(11) 0.0028(15) 0.0154(13)
C22 0.0285(10) 0.0309(9) 0.0310(10) 0.0018(7) -0.0012(8) -0.0058(7)
C23 0.0373(13) 0.0549(14) 0.0483(14) 0.0099(12) -0.0093(10) 0.0022(10)
C24 0.0602(17) 0.0572(15) 0.0319(12) -0.0068(10) -0.0051(11) -0.0093(13)
C25 0.0352(11) 0.0264(9) 0.0424(11) 0.0075(8) -0.0080(9) 0.0018(7)
C26 0.0525(15) 0.0443(13) 0.0400(13) 0.0117(10) -0.0146(11) -0.0040(11)
C27 0.0400(13) 0.0494(14) 0.0629(17) 0.0034(12) -0.0042(12) 0.0183(11)
C28 0.0538(16) 0.0288(11) 0.0759(19) 0.0152(11) -0.0153(14) -0.0036(10)

loop_
_atom_type_symbol
_atom_type_description
_atom_type_scat_dispersion_real
_atom_type_scat_dispersion_imag
_atom_type_scat_source
C C 0.0033 0.0016 'International Tables Vol C Tables 4.2.6.8 and 6.1.1.4'
H H 0.0000 0.0000 'International Tables Vol C Tables 4.2.6.8 and 6.1.1.4'
N N 0.0061 0.0033 'International Tables Vol C Tables 4.2.6.8 and 6.1.1.4'
O O 0.0106 0.0060 'International Tables Vol C Tables 4.2.6.8 and 6.1.1.4'
Bi Bi -4.1077 10.2566 'International Tables Vol C Tables 4.2.6.8 and 6.1.1.4'

loop_
_geom_angle_atom_site_label_1
_geom_angle_atom_site_label_2
_geom_angle_atom_site_label_3
_geom_angle
O1 Bi1 C1 92.99(5)
O1 Bi1 C13 91.22(5)
C1 Bi1 C13 97.58(6)
O1 Bi1 N1 155.52(5)
C1 Bi1 N1 67.57(5)
C13 Bi1 N1 77.45(5)
O1 Bi1 N2 70.84(5)
C1 Bi1 N2 64.56(5)
C13 Bi1 N2 152.99(5)
N1 Bi1 N2 110.64(4)
O1 Bi1 N4 99.62(4)
C1 Bi1 N4 159.41(5)
C13 Bi1 N4 66.15(5)
N1 Bi1 N4 95.54(4)
N2 Bi1 N4 135.14(4)
C25 O1 Bi1 123.79(10)
C9 N1 C7 109.15(18)
C9 N1 C8 109.17(18)
C7 N1 C8 110.91(17)
C9 N1 Bi1 124.97(13)
C7 N1 Bi1 95.47(10)
C8 N1 Bi1 106.22(12)
C12 N2 C11 109.97(17)
C12 N2 C10 110.88(18)
C11 N2 C10 111.57(16)
C12 N2 Bi1 116.99(13)
C11 N2 Bi1 115.09(13)
C10 N2 Bi1 90.97(10)
C21 N3 C20 110.2(2)
C21 N3 C19 111.09(17)
C20 N3 C19 109.41(16)
C22 N4 C23 111.36(17)
C22 N4 C24 109.25(18)
C23 N4 C24 110.56(19)
C22 N4 Bi1 75.70(10)
C23 N4 Bi1 137.87(14)
C24 N4 Bi1 105.17(14)
C2 C1 C6 118.85(17)
C2 C1 Bi1 119.87(13)
C6 C1 Bi1 121.03(13)
C1 C2 C3 120.07(18)
C1 C2 C7 121.28(16)
C3 C2 C7 118.62(17)
C4 C3 C2 120.68(19)
C3 C4 C5 119.63(19)
C4 C5 C6 120.8(2)
C5 C6 C1 119.70(19)
C5 C6 C10 119.52(18)
C1 C6 C10 120.58(17)
N1 C7 C2 112.36(15)
N2 C10 C6 110.48(15)
C14 C13 C18 118.96(16)
C14 C13 Bi1 126.01(13)
C18 C13 Bi1 114.98(12)
C15 C14 C13 119.54(17)
C15 C14 C19 119.56(16)
C13 C14 C19 120.84(16)
C16 C15 C14 121.28(19)
C15 C16 C17 119.73(19)
C16 C17 C18 120.52(19)
C17 C18 C13 119.96(17)
C17 C18 C22 118.56(17)
C13 C18 C22 121.47(16)
N3 C19 C14 114.37(15)
N4 C22 C18 113.60(15)
O1 C25 C27 110.27(17)
O1 C25 C26 111.91(17)
C27 C25 C26 109.7(2)
O1 C25 C28 105.56(16)
C27 C25 C28 109.4(2)
C26 C25 C28 109.9(2)

loop_
_geom_bond_atom_site_label_1
_geom_bond_atom_site_label_2
_geom_bond_distance
Bi1 O1 2.1509(12)
Bi1 C1 2.2830(18)
Bi1 C13 2.3141(18)
Bi1 N1 2.9160(15)
Bi1 N2 3.0643(16)
Bi1 N4 3.3210(16)
O1 C25 1.426(2)
N1 C9 1.466(3)
N1 C7 1.469(3)
N1 C8 1.471(3)
N2 C12 1.454(3)
N2 C11 1.460(3)
N2 C10 1.463(3)
N3 C21 1.449(3)
N3 C20 1.457(3)
N3 C19 1.467(2)
N4 C22 1.457(2)
N4 C23 1.460(3)
N4 C24 1.460(3)
C1 C2 1.398(2)
C1 C6 1.409(3)
C2 C3 1.398(3)
C2 C7 1.504(3)
C3 C4 1.377(3)
C4 C5 1.385(3)
C5 C6 1.392(3)
C6 C10 1.504(3)
C13 C14 1.401(2)
C13 C18 1.413(3)
C14 C15 1.394(3)
C14 C19 1.516(3)
C15 C16 1.378(3)
C16 C17 1.381(3)
C17 C18 1.394(3)
C18 C22 1.512(3)
C25 C27 1.525(3)
C25 C26 1.526(3)
C25 C28 1.527(3)
